data_2225138
loop_
_publ_author_name
'Hao, Lujiang'
'Ma, Chunling'
'Chen, Jianghui'
'Zhang, Xiaofei'
'Zhang, Xiutang'

_publ_section_title
;
 Bis{tris[3-(2-pyridyl)-1<i>H</i>-pyrazole]manganese(II)}
 dodecamolybdo(V,VI)phosphate hexahydrate
;
_journal_coeditor_code WM2301
_journal_issue 2
_journal_name_full 'Acta Crystallographica Section E'
_journal_page_first m231
_journal_page_last m232
_journal_paper_doi 10.1107/S160053681000320X
_journal_volume 66
_journal_year 2010
_chemical_formula_iupac '[Mn (C8 H7 N3)3]2 [P Mo12 O40], 6H2 O'
_chemical_formula_moiety '2(C24 H21 Mn N9 2+), Mo12 O40 P 4-, 6(H2 O)'
_chemical_formula_sum 'C48 H54 Mn2 Mo12 N18 O46 P'
_chemical_formula_weight 2911.22
_chemical_name_systematic
;
Bis{tris[3-(2-pyridyl)-1<i>H</i>-pyrazole]manganese(II)}
dodecamolybdo(V,VI)phosphate hexahydrate
;
_space_group_IT_number 15
_symmetry_cell_setting monoclinic
_symmetry_space_group_name_Hall '-C 2yc'
_symmetry_space_group_name_H-M 'C 1 2/c 1'
_atom_sites_solution_hydrogens geom
_atom_sites_solution_primary direct
_atom_sites_solution_secondary difmap
_audit_creation_method SHELXL-97
_cell_angle_alpha 90.00
_cell_angle_beta 104.90(3)
_cell_angle_gamma 90.00
_cell_formula_units_Z 4
_cell_length_a 18.897(4)
_cell_length_b 16.360(3)
_cell_length_c 27.615(6)
_cell_measurement_reflns_used 7042
_cell_measurement_temperature 293(2)
_cell_measurement_theta_max 25.00
_cell_measurement_theta_min 2.92
_cell_volume 8250(3)
_computing_cell_refinement 'SAINT-Plus (Bruker, 2001)'
_computing_data_collection 'APEX2 (Bruker, 2004)'
_computing_data_reduction 'SAINT-Plus (Bruker, 2001)'
_computing_molecular_graphics 'SHELXTL (Sheldrick, 2008)'
_computing_publication_material 'SHELXTL (Sheldrick, 2008)'
_computing_structure_refinement 'SHELXL97 (Sheldrick, 2008)'
_computing_structure_solution 'SHELXS97 (Sheldrick, 2008)'
_diffrn_ambient_temperature 293(2)
_diffrn_measured_fraction_theta_full 0.969
_diffrn_measured_fraction_theta_max 0.969
_diffrn_measurement_device_type 'Bruker APEXII CCD'
_diffrn_measurement_method 'phi and omega scans'
_diffrn_radiation_monochromator graphite
_diffrn_radiation_source 'fine-focus sealed tube'
_diffrn_radiation_type MoK\a
_diffrn_radiation_wavelength 0.71073
_diffrn_reflns_av_R_equivalents 0.0186
_diffrn_reflns_av_sigmaI/netI 0.0251
_diffrn_reflns_limit_h_max 22
_diffrn_reflns_limit_h_min -19
_diffrn_reflns_limit_k_max 18
_diffrn_reflns_limit_k_min -19
_diffrn_reflns_limit_l_max 15
_diffrn_reflns_limit_l_min -32
_diffrn_reflns_number 15879
_diffrn_reflns_theta_full 25.00
_diffrn_reflns_theta_max 25.00
_diffrn_reflns_theta_min 2.92
_diffrn_standards_number 0
_exptl_absorpt_coefficient_mu 2.176
_exptl_absorpt_correction_T_max 0.8452
_exptl_absorpt_correction_T_min 0.7802
_exptl_absorpt_correction_type multi-scan
_exptl_absorpt_process_details '(SADABS; Bruker, 2001)'
_exptl_crystal_colour pink
_exptl_crystal_density_diffrn 2.344
_exptl_crystal_density_method 'not measured'
_exptl_crystal_description block
_exptl_crystal_F_000 5620
_exptl_crystal_size_max 0.12
_exptl_crystal_size_mid 0.10
_exptl_crystal_size_min 0.08
_refine_diff_density_max 1.517
_refine_diff_density_min -0.589
_refine_ls_extinction_method none
_refine_ls_goodness_of_fit_ref 1.004
_refine_ls_hydrogen_treatment constr
_refine_ls_matrix_type full
_refine_ls_number_parameters 610
_refine_ls_number_reflns 7042
_refine_ls_number_restraints 0
_refine_ls_restrained_S_all 1.004
_refine_ls_R_factor_all 0.0449
_refine_ls_R_factor_gt 0.0352
_refine_ls_shift/su_max 0.001
_refine_ls_shift/su_mean 0.000
_refine_ls_structure_factor_coef Fsqd
_refine_ls_weighting_details 'calc w=1/[\s^2^(Fo^2^)+(0.0580P)^2^+43.0549P] where P=(Fo^2^+2Fc^2^)/3'
_refine_ls_weighting_scheme calc
_refine_ls_wR_factor_gt 0.0956
_refine_ls_wR_factor_ref 0.1033
_reflns_number_gt 5890
_reflns_number_total 7042
_reflns_threshold_expression I>2\s(I)
_cod_data_source_file wm2301.cif
_cod_data_source_block I
_cod_depositor_comments
;
The following automatic conversions were performed:
'_symmetry_cell_setting' value 'Monoclinic' changed to 'monoclinic'
according to '/home/saulius/struct/CIF-dictionaries/cif_core.dic'
dictionary named 'cif_core.dic' version 2.4.1 from 2010-06-29.

Automatic conversion script
Id: cif_fix_enum 1527 2010-12-29 10:47:43Z saulius 

The following automatic conversions were performed:

'_symmetry_cell_setting' value 'Monoclinic' changed to 'monoclinic'
according to /home/saulius/struct/CIF-dictionaries/cif_core.dic
dictionary named 'cif_core.dic' version 2.4.1 from 2010-06-29.

Automatic conversion script
Id: cif_fix_values 1715 2011-07-08 13:25:40Z adriana 
;
_cod_original_sg_symbol_H-M 'C 2/c'
_cod_database_code 2225138
_cod_database_fobs_code 2225138

loop_
_symmetry_equiv_pos_as_xyz
'x, y, z'
'-x, y, -z+1/2'
'x+1/2, y+1/2, z'
'-x+1/2, y+1/2, -z+1/2'
'-x, -y, -z'
'x, -y, z-1/2'
'-x+1/2, -y+1/2, -z'
'x+1/2, -y+1/2, z-1/2'

loop_
_atom_site_type_symbol
_atom_site_label
_atom_site_fract_x
_atom_site_fract_y
_atom_site_fract_z
_atom_site_U_iso_or_equiv
_atom_site_adp_type
_atom_site_calc_flag
_atom_site_refinement_flags
_atom_site_occupancy
_atom_site_disorder_assembly
_atom_site_disorder_group
C C1 0.2008(4) 0.9012(4) 0.0945(2) 0.0468(15) Uani d . 1 . .
H H1 0.2435 0.8957 0.0840 0.056 Uiso calc R 1 . .
C C2 0.1413(4) 0.9354(4) 0.0625(2) 0.0514(16) Uani d . 1 . .
H H2 0.1441 0.9547 0.0314 0.062 Uiso calc R 1 . .
C C3 0.0778(4) 0.9412(4) 0.0766(2) 0.0520(16) Uani d . 1 . .
H H3 0.0364 0.9640 0.0551 0.062 Uiso calc R 1 . .
C C4 0.0755(3) 0.9131(4) 0.1228(2) 0.0484(15) Uani d . 1 . .
H H4 0.0322 0.9158 0.1328 0.058 Uiso calc R 1 . .
C C5 0.1377(3) 0.8807(3) 0.1543(2) 0.0365(12) Uani d . 1 . .
C C6 0.1409(3) 0.8535(4) 0.2053(2) 0.0404(13) Uani d . 1 . .
C C7 0.0856(4) 0.8496(5) 0.2303(2) 0.064(2) Uani d . 1 . .
H H7 0.0365 0.8635 0.2181 0.076 Uiso calc R 1 . .
C C8 0.1203(4) 0.8206(5) 0.2770(2) 0.067(2) Uani d . 1 . .
H H8 0.0985 0.8115 0.3032 0.080 Uiso calc R 1 . .
C C9 0.3304(4) 0.9890(4) 0.2657(3) 0.0570(17) Uani d . 1 . .
H H9 0.2996 0.9679 0.2840 0.068 Uiso calc R 1 . .
C C10 0.3564(5) 1.0653(5) 0.2751(3) 0.069(2) Uani d . 1 . .
H H10 0.3428 1.0958 0.2997 0.083 Uiso calc R 1 . .
C C11 0.3992(6) 1.0970(7) 0.2513(4) 0.098(3) Uani d U 1 . .
H H11 0.4173 1.1495 0.2591 0.118 Uiso calc R 1 . .
C C12 0.4172(5) 1.0565(6) 0.2166(4) 0.082(3) Uani d . 1 . .
H H12 0.4473 1.0801 0.1986 0.098 Uiso calc R 1 . .
C C13 0.3917(3) 0.9775(4) 0.2058(3) 0.0552(17) Uani d . 1 . .
C C14 0.4124(3) 0.9290(5) 0.1680(3) 0.0552(17) Uani d . 1 . .
C C15 0.4646(5) 0.9425(7) 0.1395(4) 0.091(3) Uani d U 1 . .
H H15 0.4956 0.9871 0.1408 0.109 Uiso calc R 1 . .
C C16 0.4578(4) 0.8683(7) 0.1073(3) 0.088(3) Uani d . 1 . .
H H16 0.4837 0.8562 0.0838 0.105 Uiso calc R 1 . .
C C17 0.4104(4) 0.7489(5) 0.2977(3) 0.0660(19) Uani d . 1 . .
H H17 0.4144 0.8031 0.3083 0.079 Uiso calc R 1 . .
C C18 0.4495(5) 0.6912(6) 0.3289(3) 0.079(2) Uani d . 1 . .
H H18 0.4794 0.7057 0.3601 0.095 Uiso calc R 1 . .
C C19 0.4441(6) 0.6112(6) 0.3136(4) 0.092(3) Uani d U 1 . .
H H19 0.4704 0.5709 0.3343 0.111 Uiso calc R 1 . .
C C20 0.3994(5) 0.5909(5) 0.2674(3) 0.079(2) Uani d . 1 . .
H H20 0.3955 0.5372 0.2560 0.095 Uiso calc R 1 . .
C C21 0.3607(4) 0.6534(4) 0.2384(2) 0.0487(15) Uani d . 1 . .
C C22 0.3089(4) 0.6366(4) 0.1895(2) 0.0505(15) Uani d . 1 . .
C C23 0.2897(5) 0.5646(5) 0.1635(3) 0.070(2) Uani d . 1 . .
H H23 0.3090 0.5128 0.1727 0.083 Uiso calc R 1 . .
C C24 0.2363(5) 0.5851(5) 0.1211(3) 0.073(2) Uani d . 1 . .
H H24 0.2118 0.5498 0.0959 0.088 Uiso calc R 1 . .
Mn Mn1 0.29740(5) 0.82270(6) 0.19825(4) 0.0462(2) Uani d . 1 . .
Mo Mo1 0.24323(3) 0.14506(3) 0.112281(17) 0.03994(14) Uani d U 1 . .
Mo Mo2 0.18961(3) 0.45615(3) -0.01922(2) 0.04104(14) Uani d U 1 . .
Mo Mo3 0.42154(2) 0.31322(3) -0.019107(18) 0.03646(13) Uani d U 1 . .
Mo Mo4 0.35196(3) 0.41058(3) 0.074082(17) 0.03616(13) Uani d U 1 . .
Mo Mo5 0.41597(3) 0.20430(3) 0.092200(17) 0.03748(14) Uani d . 1 . .
Mo Mo6 0.17852(3) 0.34986(3) 0.091187(17) 0.03910(14) Uani d . 1 . .
N N1 0.2007(3) 0.8748(3) 0.14048(17) 0.0390(11) Uani d . 1 . .
N N2 0.2040(3) 0.8284(3) 0.23478(17) 0.0415(11) Uani d . 1 . .
N N3 0.1895(3) 0.8080(3) 0.27848(18) 0.0526(14) Uani d . 1 . .
H H3A 0.2215 0.7891 0.3041 0.063 Uiso calc R 1 . .
N N4 0.3478(3) 0.9425(3) 0.2304(2) 0.0534(13) Uani d . 1 . .
N N5 0.3778(3) 0.8576(4) 0.1555(2) 0.0570(14) Uani d . 1 . .
N N6 0.4054(4) 0.8223(4) 0.1200(3) 0.0742(18) Uani d . 1 . .
H H6 0.3912 0.7755 0.1067 0.089 Uiso calc R 1 . .
N N7 0.3668(3) 0.7316(3) 0.2531(2) 0.0497(13) Uani d . 1 . .
N N8 0.2709(3) 0.6996(3) 0.1642(2) 0.0524(13) Uani d . 1 . .
N N9 0.2268(3) 0.6667(4) 0.1234(2) 0.0609(15) Uani d . 1 . .
H H9A 0.1958 0.6942 0.1011 0.073 Uiso calc R 1 . .
O O1 0.4056(3) 0.3944(3) 0.02306(16) 0.0595(12) Uani d U 1 . .
O O2 0.1489(2) 0.3974(3) 0.13557(15) 0.0558(12) Uani d . 1 . .
O O3 0.2416(3) 0.0967(3) 0.16414(14) 0.0567(12) Uani d . 1 . .
O O4 0.3463(3) 0.1779(3) 0.12631(19) 0.0705(15) Uani d U 1 . .
O O5 0.4037(3) 0.3167(3) 0.10546(17) 0.0636(13) Uani d U 1 . .
O O6 0.2797(2) 0.3910(3) 0.10699(17) 0.0666(14) Uani d U 1 . .
O O7 0.4517(3) 0.2416(3) 0.03601(16) 0.0601(12) Uani d U 1 . .
O O8 0.4019(3) 0.4847(3) 0.10750(16) 0.0588(12) Uani d . 1 . .
O O9 0.4004(3) 0.2128(3) -0.0597(2) 0.086(2) Uani d . 1 . .
O O10 0.5010(2) 0.3399(3) -0.02956(19) 0.0588(12) Uani d . 1 . .
O O11 0.2847(2) 0.4701(4) 0.02450(18) 0.0755(16) Uani d U 1 . .
O O12 0.1037(3) 0.3971(3) -0.0559(2) 0.0782(17) Uani d . 1 . .
O O13 0.1456(3) 0.1368(3) 0.0741(2) 0.086(2) Uani d . 1 . .
O O14 0.1576(2) 0.4261(4) 0.03989(18) 0.0736(16) Uani d U 1 . .
O O15 0.1624(3) 0.5528(3) -0.0271(2) 0.0646(13) Uani d . 1 . .
O O16 0.2695(3) 0.0609(4) 0.0729(2) 0.0851(19) Uani d . 1 . .
O O17 0.2240(3) 0.2553(3) 0.1280(2) 0.0731(15) Uani d U 1 . .
O O18 0.4931(2) 0.1832(3) 0.13411(16) 0.0629(13) Uani d . 1 . .
O O19A 0.2040(4) 0.2382(4) 0.0391(2) 0.0276(14) Uani d P 0.50 . .
O O21A 0.3249(4) 0.2805(4) 0.0255(2) 0.0273(14) Uani d P 0.50 . .
O O19B 0.2906(4) 0.1881(4) 0.0389(2) 0.0281(14) Uani d P 0.50 . .
O O21B 0.2470(4) 0.3319(4) 0.0253(2) 0.0287(15) Uani d P 0.50 . .
O O1W 0.1174(4) 0.7183(5) 0.0408(3) 0.107(2) Uani d D 1 . .
O O2W 0.3674(7) 0.6650(7) 0.0673(5) 0.193(6) Uani d D 1 . .
O O3W 0.5347(7) 0.0708(9) 0.0266(7) 0.232(7) Uani d D 1 . .
P P1 0.2500 0.2500 0.0000 0.0222(3) Uani d S 1 . .

loop_
_atom_site_aniso_label
_atom_site_aniso_U_11
_atom_site_aniso_U_22
_atom_site_aniso_U_33
_atom_site_aniso_U_12
_atom_site_aniso_U_13
_atom_site_aniso_U_23
C1 0.049(4) 0.047(4) 0.047(3) -0.001(3) 0.017(3) 0.013(3)
C2 0.062(4) 0.049(4) 0.040(3) -0.014(3) 0.008(3) 0.011(3)
C3 0.040(4) 0.058(4) 0.046(3) -0.004(3) -0.010(3) 0.009(3)
C4 0.038(3) 0.061(4) 0.044(3) -0.002(3) 0.007(3) 0.003(3)
C5 0.033(3) 0.038(3) 0.035(3) -0.002(2) 0.002(2) 0.000(2)
C6 0.035(3) 0.046(3) 0.039(3) 0.000(3) 0.009(3) 0.003(3)
C7 0.043(4) 0.101(6) 0.051(4) 0.013(4) 0.019(3) 0.018(4)
C8 0.067(5) 0.096(6) 0.041(3) -0.001(4) 0.022(3) 0.014(4)
C9 0.063(4) 0.054(4) 0.059(4) 0.003(4) 0.025(4) 0.014(3)
C10 0.080(6) 0.063(5) 0.055(4) 0.001(4) 0.001(4) 0.005(4)
C11 0.092(6) 0.096(6) 0.095(6) -0.001(5) 0.001(5) 0.004(6)
C12 0.063(5) 0.075(6) 0.088(6) -0.017(5) -0.016(5) 0.024(5)
C13 0.031(3) 0.058(4) 0.064(4) -0.005(3) -0.012(3) 0.023(3)
C14 0.033(3) 0.070(5) 0.059(4) -0.001(3) 0.004(3) 0.025(4)
C15 0.055(4) 0.115(6) 0.095(5) -0.009(5) 0.006(4) 0.040(5)
C16 0.048(4) 0.159(10) 0.063(5) 0.046(5) 0.026(4) 0.033(6)
C17 0.068(5) 0.059(5) 0.062(4) 0.004(4) 0.000(4) 0.001(4)
C18 0.075(6) 0.079(6) 0.071(5) 0.001(5) -0.004(4) 0.011(5)
C19 0.097(6) 0.075(5) 0.086(5) 0.013(5) -0.011(5) 0.027(5)
C20 0.085(6) 0.050(4) 0.090(6) 0.014(4) 0.000(5) 0.007(4)
C21 0.046(4) 0.046(4) 0.055(4) 0.009(3) 0.015(3) 0.008(3)
C22 0.050(4) 0.046(4) 0.059(4) 0.007(3) 0.021(3) 0.002(3)
C23 0.094(6) 0.051(4) 0.068(5) 0.015(4) 0.028(5) -0.003(4)
C24 0.097(6) 0.060(5) 0.063(5) 0.003(5) 0.022(5) -0.018(4)
Mn1 0.0361(5) 0.0403(5) 0.0618(6) 0.0050(4) 0.0118(4) 0.0090(4)
Mo1 0.0514(3) 0.0399(3) 0.0269(2) -0.0058(2) 0.0069(2) 0.0034(2)
Mo2 0.0427(3) 0.0312(3) 0.0513(3) 0.0064(2) 0.0160(2) 0.0036(2)
Mo3 0.0249(3) 0.0423(3) 0.0419(3) -0.0054(2) 0.0080(2) -0.0026(2)
Mo4 0.0297(3) 0.0395(3) 0.0371(2) -0.0073(2) 0.0047(2) -0.0095(2)
Mo5 0.0265(3) 0.0484(3) 0.0336(2) 0.0016(2) 0.0004(2) 0.0013(2)
Mo6 0.0401(3) 0.0467(3) 0.0304(2) 0.0085(2) 0.0088(2) -0.0092(2)
N1 0.037(3) 0.038(3) 0.042(2) 0.001(2) 0.010(2) 0.008(2)
N2 0.038(3) 0.047(3) 0.037(2) -0.001(2) 0.006(2) 0.006(2)
N3 0.054(3) 0.063(4) 0.036(2) -0.003(3) 0.003(2) 0.014(2)
N4 0.044(3) 0.046(3) 0.068(3) -0.002(3) 0.010(3) 0.010(3)
N5 0.042(3) 0.067(4) 0.067(3) 0.010(3) 0.021(3) 0.013(3)
N6 0.057(4) 0.082(5) 0.082(4) 0.020(4) 0.014(4) 0.006(4)
N7 0.045(3) 0.045(3) 0.058(3) 0.006(2) 0.011(3) 0.003(3)
N8 0.048(3) 0.051(3) 0.056(3) 0.005(3) 0.008(3) -0.001(3)
N9 0.062(4) 0.062(4) 0.053(3) 0.005(3) 0.004(3) -0.003(3)
O1 0.092(3) 0.048(2) 0.050(2) 0.022(2) 0.038(2) 0.010(2)
O2 0.048(3) 0.076(3) 0.047(2) 0.002(2) 0.017(2) -0.024(2)
O3 0.060(3) 0.073(3) 0.034(2) -0.014(2) 0.006(2) 0.016(2)
O4 0.064(3) 0.079(3) 0.083(3) -0.037(3) 0.046(3) -0.041(3)
O5 0.097(4) 0.052(3) 0.056(3) 0.024(3) 0.045(3) 0.012(2)
O6 0.036(2) 0.105(4) 0.059(3) 0.001(2) 0.012(2) 0.033(3)
O7 0.093(3) 0.050(3) 0.049(2) 0.022(2) 0.039(2) 0.008(2)
O8 0.075(3) 0.049(3) 0.051(2) -0.021(2) 0.013(2) -0.016(2)
O9 0.087(4) 0.040(3) 0.089(4) 0.011(3) -0.053(3) -0.015(3)
O10 0.044(3) 0.061(3) 0.080(3) -0.005(2) 0.033(2) 0.002(3)
O11 0.041(3) 0.124(4) 0.063(3) 0.008(3) 0.016(2) 0.045(3)
O12 0.076(3) 0.083(4) 0.093(4) -0.044(3) 0.054(3) -0.048(3)
O13 0.082(4) 0.042(3) 0.092(4) 0.014(3) -0.053(3) -0.020(3)
O14 0.031(2) 0.126(4) 0.061(3) 0.000(3) 0.007(2) 0.041(3)
O15 0.053(3) 0.042(3) 0.094(4) 0.010(2) 0.010(3) 0.012(2)
O16 0.073(3) 0.096(4) 0.107(4) -0.053(3) 0.059(3) -0.066(4)
O17 0.065(3) 0.043(3) 0.079(3) 0.003(2) -0.038(3) -0.013(2)
O18 0.044(3) 0.089(4) 0.043(2) 0.023(3) -0.010(2) -0.001(2)
O19A 0.029(4) 0.030(4) 0.023(3) -0.002(3) 0.005(3) -0.004(3)
O21A 0.024(3) 0.029(4) 0.029(3) -0.002(3) 0.007(3) -0.001(3)
O19B 0.029(4) 0.030(4) 0.023(3) 0.002(3) 0.002(3) 0.001(3)
O21B 0.027(4) 0.028(4) 0.031(3) -0.001(3) 0.007(3) -0.002(3)
O1W 0.086(5) 0.107(5) 0.108(5) 0.011(4) -0.012(4) -0.006(4)
O2W 0.207(11) 0.137(8) 0.301(15) -0.038(8) 0.187(12) -0.053(9)
O3W 0.169(11) 0.183(13) 0.41(2) 0.001(9) 0.190(14) -0.068(13)
P1 0.0213(9) 0.0235(9) 0.0209(7) -0.0005(7) 0.0036(7) -0.0016(7)

loop_
_atom_type_symbol
_atom_type_description
_atom_type_scat_dispersion_real
_atom_type_scat_dispersion_imag
_atom_type_scat_source
C C 0.0033 0.0016 'International Tables Vol C Tables 4.2.6.8 and 6.1.1.4'
H H 0.0000 0.0000 'International Tables Vol C Tables 4.2.6.8 and 6.1.1.4'
N N 0.0061 0.0033 'International Tables Vol C Tables 4.2.6.8 and 6.1.1.4'
O O 0.0106 0.0060 'International Tables Vol C Tables 4.2.6.8 and 6.1.1.4'
Mn Mn 0.3368 0.7283 'International Tables Vol C Tables 4.2.6.8 and 6.1.1.4'
Mo Mo -1.6832 0.6857 'International Tables Vol C Tables 4.2.6.8 and 6.1.1.4'
P P 0.1023 0.0942 'International Tables Vol C Tables 4.2.6.8 and 6.1.1.4'

loop_
_geom_angle_atom_site_label_1
_geom_angle_atom_site_label_2
_geom_angle_atom_site_label_3
_geom_angle_site_symmetry_1
_geom_angle_site_symmetry_3
_geom_angle
_geom_angle_publ_flag
N1 C1 C2 . . 123.0(6) ?
N1 C1 H1 . . 118.5 ?
C2 C1 H1 . . 118.5 ?
C3 C2 C1 . . 119.2(6) ?
C3 C2 H2 . . 120.4 ?
C1 C2 H2 . . 120.4 ?
C2 C3 C4 . . 119.1(6) ?
C2 C3 H3 . . 120.5 ?
C4 C3 H3 . . 120.5 ?
C3 C4 C5 . . 119.5(6) ?
C3 C4 H4 . . 120.2 ?
C5 C4 H4 . . 120.2 ?
N1 C5 C4 . . 121.6(5) ?
N1 C5 C6 . . 115.5(5) ?
C4 C5 C6 . . 122.9(5) ?
N2 C6 C7 . . 110.6(5) ?
N2 C6 C5 . . 119.7(5) ?
C7 C6 C5 . . 129.8(6) ?
C8 C7 C6 . . 104.1(6) ?
C8 C7 H7 . . 127.9 ?
C6 C7 H7 . . 127.9 ?
N3 C8 C7 . . 108.2(6) ?
N3 C8 H8 . . 125.9 ?
C7 C8 H8 . . 125.9 ?
N4 C9 C10 . . 121.5(7) ?
N4 C9 H9 . . 119.2 ?
C10 C9 H9 . . 119.2 ?
C11 C10 C9 . . 121.8(9) ?
C11 C10 H10 . . 119.1 ?
C9 C10 H10 . . 119.1 ?
C10 C11 C12 . . 120.1(11) ?
C10 C11 H11 . . 120.0 ?
C12 C11 H11 . . 120.0 ?
C11 C12 C13 . . 119.9(10) ?
C11 C12 H12 . . 120.1 ?
C13 C12 H12 . . 120.1 ?
N4 C13 C12 . . 121.4(8) ?
N4 C13 C14 . . 117.0(6) ?
C12 C13 C14 . . 121.6(7) ?
N5 C14 C15 . . 110.8(8) ?
N5 C14 C13 . . 117.4(6) ?
C15 C14 C13 . . 131.8(8) ?
C14 C15 C16 . . 103.7(8) ?
C14 C15 H15 . . 128.2 ?
C16 C15 H15 . . 128.2 ?
N6 C16 C15 . . 104.8(7) ?
N6 C16 H16 . . 127.6 ?
C15 C16 H16 . . 127.6 ?
N7 C17 C18 . . 123.2(7) ?
N7 C17 H17 . . 118.4 ?
C18 C17 H17 . . 118.4 ?
C17 C18 C19 . . 118.8(8) ?
C17 C18 H18 . . 120.6 ?
C19 C18 H18 . . 120.6 ?
C18 C19 C20 . . 119.7(8) ?
C18 C19 H19 . . 120.1 ?
C20 C19 H19 . . 120.1 ?
C19 C20 C21 . . 117.6(8) ?
C19 C20 H20 . . 121.2 ?
C21 C20 H20 . . 121.2 ?
N7 C21 C20 . . 122.6(7) ?
N7 C21 C22 . . 116.1(6) ?
C20 C21 C22 . . 121.2(6) ?
N8 C22 C23 . . 110.6(6) ?
N8 C22 C21 . . 118.2(6) ?
C23 C22 C21 . . 131.3(6) ?
C24 C23 C22 . . 105.8(7) ?
C24 C23 H23 . . 127.1 ?
C22 C23 H23 . . 127.1 ?
N9 C24 C23 . . 106.1(7) ?
N9 C24 H24 . . 126.9 ?
C23 C24 H24 . . 126.9 ?
N8 Mn1 N5 . . 96.8(2) ?
N8 Mn1 N2 . . 96.26(19) ?
N5 Mn1 N2 . . 161.7(2) ?
N8 Mn1 N4 . . 168.0(2) ?
N5 Mn1 N4 . . 73.1(2) ?
N2 Mn1 N4 . . 95.04(19) ?
N8 Mn1 N1 . . 89.41(19) ?
N5 Mn1 N1 . . 93.85(18) ?
N2 Mn1 N1 . . 73.49(17) ?
N4 Mn1 N1 . . 97.64(19) ?
N8 Mn1 N7 . . 73.6(2) ?
N5 Mn1 N7 . . 99.5(2) ?
N2 Mn1 N7 . . 96.45(18) ?
N4 Mn1 N7 . . 101.2(2) ?
N1 Mn1 N7 . . 159.42(19) ?
O3 Mo1 O13 . . 102.6(3) ?
O3 Mo1 O16 . . 102.5(3) ?
O13 Mo1 O16 . . 89.5(2) ?
O3 Mo1 O17 . . 102.1(2) ?
O13 Mo1 O17 . . 88.8(2) ?
O16 Mo1 O17 . . 155.1(3) ?
O3 Mo1 O4 . . 101.5(2) ?
O13 Mo1 O4 . . 155.9(3) ?
O16 Mo1 O4 . . 85.4(2) ?
O17 Mo1 O4 . . 86.2(2) ?
O3 Mo1 O19A . . 159.2(2) ?
O13 Mo1 O19A . . 62.9(2) ?
O16 Mo1 O19A . . 92.6(3) ?
O17 Mo1 O19A . . 64.6(2) ?
O4 Mo1 O19A . . 93.8(2) ?
O3 Mo1 O19B . . 157.9(2) ?
O13 Mo1 O19B . . 94.0(3) ?
O16 Mo1 O19B . . 62.7(2) ?
O17 Mo1 O19B . . 92.6(2) ?
O4 Mo1 O19B . . 62.7(2) ?
O19A Mo1 O19B . . 42.9(2) ?
O15 Mo2 O16 . 7 102.5(3) ?
O15 Mo2 O11 . . 100.3(3) ?
O16 Mo2 O11 7 . 90.3(2) ?
O15 Mo2 O12 . . 102.5(3) ?
O16 Mo2 O12 7 . 88.4(2) ?
O11 Mo2 O12 . . 156.8(3) ?
O15 Mo2 O14 . . 101.4(3) ?
O16 Mo2 O14 7 . 156.0(3) ?
O11 Mo2 O14 . . 86.80(19) ?
O12 Mo2 O14 . . 85.0(2) ?
O15 Mo2 O19B . 7 160.1(2) ?
O16 Mo2 O19B 7 7 64.2(2) ?
O11 Mo2 O19B . 7 94.7(2) ?
O12 Mo2 O19B . 7 64.1(2) ?
O14 Mo2 O19B . 7 92.3(2) ?
O15 Mo2 O21B . . 158.2(2) ?
O16 Mo2 O21B 7 . 93.1(3) ?
O11 Mo2 O21B . . 64.0(2) ?
O12 Mo2 O21B . . 93.0(2) ?
O14 Mo2 O21B . . 64.3(2) ?
O19B Mo2 O21B 7 . 41.8(2) ?
O10 Mo3 O1 . . 102.9(2) ?
O10 Mo3 O7 . . 101.8(2) ?
O1 Mo3 O7 . . 90.13(18) ?
O10 Mo3 O13 . 7 101.3(3) ?
O1 Mo3 O13 . 7 90.7(2) ?
O7 Mo3 O13 . 7 156.1(3) ?
O10 Mo3 O9 . . 100.4(3) ?
O1 Mo3 O9 . . 156.7(3) ?
O7 Mo3 O9 . . 85.2(2) ?
O13 Mo3 O9 7 . 84.7(2) ?
O10 Mo3 O19A . 7 157.1(2) ?
O1 Mo3 O19A . 7 94.8(2) ?
O7 Mo3 O19A . 7 92.4(2) ?
O13 Mo3 O19A 7 7 63.7(2) ?
O9 Mo3 O19A . 7 62.7(2) ?
O10 Mo3 O21A . . 161.3(2) ?
O1 Mo3 O21A . . 65.5(2) ?
O7 Mo3 O21A . . 65.1(2) ?
O13 Mo3 O21A 7 . 93.7(3) ?
O9 Mo3 O21A . . 92.0(3) ?
O19A Mo3 O21A 7 . 41.4(2) ?
O8 Mo4 O6 . . 103.8(2) ?
O8 Mo4 O11 . . 102.0(3) ?
O6 Mo4 O11 . . 90.04(19) ?
O8 Mo4 O5 . . 100.6(2) ?
O6 Mo4 O5 . . 89.7(2) ?
O11 Mo4 O5 . . 156.8(3) ?
O8 Mo4 O1 . . 100.0(2) ?
O6 Mo4 O1 . . 156.2(2) ?
O11 Mo4 O1 . . 85.7(2) ?
O5 Mo4 O1 . . 85.27(18) ?
O8 Mo4 O21B . . 161.8(2) ?
O6 Mo4 O21B . . 65.5(2) ?
O11 Mo4 O21B . . 64.7(2) ?
O5 Mo4 O21B . . 94.2(2) ?
O1 Mo4 O21B . . 91.7(2) ?
O8 Mo4 O21A . . 158.2(2) ?
O6 Mo4 O21A . . 92.4(2) ?
O11 Mo4 O21A . . 92.5(3) ?
O5 Mo4 O21A . . 64.4(2) ?
O1 Mo4 O21A . . 64.5(2) ?
O21B Mo4 O21A . . 40.0(2) ?
O18 Mo5 O4 . . 102.1(3) ?
O18 Mo5 O5 . . 101.3(2) ?
O4 Mo5 O5 . . 89.4(2) ?
O18 Mo5 O12 . 7 101.7(3) ?
O4 Mo5 O12 . 7 89.8(2) ?
O5 Mo5 O12 . 7 156.6(3) ?
O18 Mo5 O7 . . 101.6(2) ?
O4 Mo5 O7 . . 156.3(2) ?
O5 Mo5 O7 . . 86.25(18) ?
O12 Mo5 O7 7 . 85.1(2) ?
O18 Mo5 O19B . . 159.9(2) ?
O4 Mo5 O19B . . 65.1(2) ?
O5 Mo5 O19B . . 94.2(2) ?
O12 Mo5 O19B 7 . 64.4(2) ?
O7 Mo5 O19B . . 92.0(2) ?
O18 Mo5 O21A . . 159.5(2) ?
O4 Mo5 O21A . . 92.6(2) ?
O5 Mo5 O21A . . 64.3(2) ?
O12 Mo5 O21A 7 . 92.4(3) ?
O7 Mo5 O21A . . 64.6(2) ?
O19B Mo5 O21A . . 40.6(2) ?
O2 Mo6 O9 . 7 102.9(3) ?
O2 Mo6 O14 . . 101.7(3) ?
O9 Mo6 O14 7 . 91.5(2) ?
O2 Mo6 O17 . . 100.2(2) ?
O9 Mo6 O17 7 . 90.0(2) ?
O14 Mo6 O17 . . 157.2(2) ?
O2 Mo6 O6 . . 99.7(2) ?
O9 Mo6 O6 7 . 157.2(3) ?
O14 Mo6 O6 . . 86.7(2) ?
O17 Mo6 O6 . . 83.2(2) ?
O2 Mo6 O19A . . 159.3(2) ?
O9 Mo6 O19A 7 . 64.1(3) ?
O14 Mo6 O19A . . 95.1(2) ?
O17 Mo6 O19A . . 65.3(2) ?
O6 Mo6 O19A . . 93.4(2) ?
O2 Mo6 O21B . . 157.4(2) ?
O9 Mo6 O21B 7 . 95.7(3) ?
O14 Mo6 O21B . . 64.7(2) ?
O17 Mo6 O21B . . 92.5(2) ?
O6 Mo6 O21B . . 63.1(2) ?
O19A Mo6 O21B . . 43.1(2) ?
C1 N1 C5 . . 117.5(5) ?
C1 N1 Mn1 . . 126.3(4) ?
C5 N1 Mn1 . . 116.2(3) ?
C6 N2 N3 . . 105.7(5) ?
C6 N2 Mn1 . . 115.0(4) ?
N3 N2 Mn1 . . 139.1(4) ?
C8 N3 N2 . . 111.3(5) ?
C8 N3 H3A . . 124.3 ?
N2 N3 H3A . . 124.3 ?
C13 N4 C9 . . 115.3(6) ?
C13 N4 Mn1 . . 115.3(5) ?
C9 N4 Mn1 . . 128.4(4) ?
C14 N5 N6 . . 107.7(6) ?
C14 N5 Mn1 . . 116.3(5) ?
N6 N5 Mn1 . . 135.9(5) ?
N5 N6 C16 . . 113.1(7) ?
N5 N6 H6 . . 123.5 ?
C16 N6 H6 . . 123.5 ?
C17 N7 C21 . . 118.1(6) ?
C17 N7 Mn1 . . 126.2(5) ?
C21 N7 Mn1 . . 115.7(4) ?
N9 N8 C22 . . 105.3(5) ?
N9 N8 Mn1 . . 138.4(4) ?
C22 N8 Mn1 . . 116.3(4) ?
N8 N9 C24 . . 112.2(6) ?
N8 N9 H9A . . 123.9 ?
C24 N9 H9A . . 123.9 ?
Mo3 O1 Mo4 . . 138.9(3) ?
Mo5 O4 Mo1 . . 139.6(3) ?
Mo5 O5 Mo4 . . 140.0(3) ?
Mo4 O6 Mo6 . . 138.4(3) ?
Mo3 O7 Mo5 . . 138.0(3) ?
Mo6 O9 Mo3 7 . 139.2(4) ?
Mo4 O11 Mo2 . . 138.7(3) ?
Mo5 O12 Mo2 7 . 136.6(3) ?
Mo1 O13 Mo3 . 7 140.9(4) ?
Mo6 O14 Mo2 . . 139.6(3) ?
Mo2 O16 Mo1 7 . 142.1(3) ?
Mo1 O17 Mo6 . . 136.3(3) ?
P1 O19A O21A . 7 53.2(3) ?
P1 O19A Mo3 . 7 124.6(3) ?
O21A O19A Mo3 7 7 71.3(3) ?
P1 O19A Mo6 . . 122.9(4) ?
O21A O19A Mo6 7 . 132.2(4) ?
Mo3 O19A Mo6 7 . 93.6(2) ?
P1 O19A Mo1 . . 122.3(4) ?
O21A O19A Mo1 7 . 132.0(4) ?
Mo3 O19A Mo1 7 . 92.4(2) ?
Mo6 O19A Mo1 . . 92.4(2) ?
P1 O21A O21B . . 56.5(3) ?
P1 O21A O19B . . 56.3(3) ?
O21B O21A O19B . . 93.5(4) ?
P1 O21A O19A . 7 56.9(3) ?
O21B O21A O19A . 7 92.4(4) ?
O19B O21A O19A . 7 91.7(4) ?
P1 O21A Mo4 . . 125.2(4) ?
O21B O21A Mo4 . . 68.7(3) ?
O19B O21A Mo4 . . 132.0(4) ?
O19A O21A Mo4 7 . 131.5(4) ?
P1 O21A Mo5 . . 124.6(4) ?
O21B O21A Mo5 . . 132.9(4) ?
O19B O21A Mo5 . . 68.3(3) ?
O19A O21A Mo5 7 . 129.5(4) ?
Mo4 O21A Mo5 . . 91.2(2) ?
P1 O21A Mo3 . . 124.1(3) ?
O21B O21A Mo3 . . 129.4(4) ?
O19B O21A Mo3 . . 130.9(4) ?
O19A O21A Mo3 7 . 67.3(3) ?
Mo4 O21A Mo3 . . 90.4(2) ?
Mo5 O21A Mo3 . . 91.0(2) ?
P1 O19B O21A . . 54.3(3) ?
P1 O19B O21B . 7 54.3(3) ?
O21A O19B O21B . 7 91.3(4) ?
P1 O19B Mo5 . . 125.4(4) ?
O21A O19B Mo5 . . 71.1(3) ?
O21B O19B Mo5 7 . 134.3(4) ?
P1 O19B Mo2 . 7 123.7(3) ?
O21A O19B Mo2 . 7 134.8(4) ?
O21B O19B Mo2 7 7 69.3(3) ?
Mo5 O19B Mo2 . 7 93.3(2) ?
P1 O19B Mo1 . . 122.2(3) ?
O21A O19B Mo1 . . 130.5(4) ?
O21B O19B Mo1 7 . 128.6(4) ?
Mo5 O19B Mo1 . . 92.0(2) ?
Mo2 O19B Mo1 7 . 90.9(2) ?
P1 O21B O21A . . 55.1(3) ?
P1 O21B O19B . 7 55.0(3) ?
O21A O21B O19B . 7 92.0(4) ?
P1 O21B Mo4 . . 126.5(4) ?
O21A O21B Mo4 . . 71.4(3) ?
O19B O21B Mo4 7 . 135.1(4) ?
P1 O21B Mo2 . . 123.9(4) ?
O21A O21B Mo2 . . 132.7(4) ?
O19B O21B Mo2 7 . 68.9(3) ?
Mo4 O21B Mo2 . . 91.7(2) ?
P1 O21B Mo6 . . 121.7(3) ?
O21A O21B Mo6 . . 131.9(4) ?
O19B O21B Mo6 7 . 127.0(4) ?
Mo4 O21B Mo6 . . 92.0(2) ?
Mo2 O21B Mo6 . . 91.3(2) ?
O21A P1 O21A . 7 180.0(8) ?
O21A P1 O21B . . 68.4(4) ?
O21A P1 O21B 7 . 111.6(4) ?
O21A P1 O21B . 7 111.6(4) ?
O21A P1 O21B 7 7 68.4(4) ?
O21B P1 O21B . 7 180.0(5) ?
O21A P1 O19B . 7 110.6(4) ?
O21A P1 O19B 7 7 69.4(4) ?
O21B P1 O19B . 7 70.6(3) ?
O21B P1 O19B 7 7 109.4(3) ?
O21A P1 O19B . . 69.4(4) ?
O21A P1 O19B 7 . 110.6(4) ?
O21B P1 O19B . . 109.4(3) ?
O21B P1 O19B 7 . 70.6(3) ?
O19B P1 O19B 7 . 180.0(8) ?
O21A P1 O19A . 7 69.9(3) ?
O21A P1 O19A 7 7 110.1(3) ?
O21B P1 O19A . 7 107.6(3) ?
O21B P1 O19A 7 7 72.4(3) ?
O19B P1 O19A 7 7 72.6(3) ?
O19B P1 O19A . 7 107.4(3) ?
O21A P1 O19A . . 110.1(3) ?
O21A P1 O19A 7 . 69.9(3) ?
O21B P1 O19A . . 72.4(3) ?
O21B P1 O19A 7 . 107.6(3) ?
O19B P1 O19A 7 . 107.4(3) ?
O19B P1 O19A . . 72.6(3) ?
O19A P1 O19A 7 . 180.0(4) ?

loop_
_geom_bond_atom_site_label_1
_geom_bond_atom_site_label_2
_geom_bond_site_symmetry_2
_geom_bond_distance
_geom_bond_publ_flag
C1 N1 . 1.342(7) ?
C1 C2 . 1.358(9) ?
C1 H1 . 0.9300 ?
C2 C3 . 1.356(9) ?
C2 H2 . 0.9300 ?
C3 C4 . 1.366(9) ?
C3 H3 . 0.9300 ?
C4 C5 . 1.376(8) ?
C4 H4 . 0.9300 ?
C5 N1 . 1.344(7) ?
C5 C6 . 1.463(7) ?
C6 N2 . 1.324(7) ?
C6 C7 . 1.394(8) ?
C7 C8 . 1.375(9) ?
C7 H7 . 0.9300 ?
C8 N3 . 1.315(9) ?
C8 H8 . 0.9300 ?
C9 N4 . 1.341(9) ?
C9 C10 . 1.341(10) ?
C9 H9 . 0.9300 ?
C10 C11 . 1.278(13) ?
C10 H10 . 0.9300 ?
C11 C12 . 1.281(13) ?
C11 H11 . 0.9300 ?
C12 C13 . 1.384(11) ?
C12 H12 . 0.9300 ?
C13 N4 . 1.330(8) ?
C13 C14 . 1.445(10) ?
C14 N5 . 1.339(9) ?
C14 C15 . 1.428(11) ?
C15 C16 . 1.490(14) ?
C15 H15 . 0.9300 ?
C16 N6 . 1.360(11) ?
C16 H16 . 0.9300 ?
C17 N7 . 1.325(9) ?
C17 C18 . 1.361(11) ?
C17 H17 . 0.9300 ?
C18 C19 . 1.370(12) ?
C18 H18 . 0.9300 ?
C19 C20 . 1.377(12) ?
C19 H19 . 0.9300 ?
C20 C21 . 1.386(10) ?
C20 H20 . 0.9300 ?
C21 N7 . 1.337(8) ?
C21 C22 . 1.477(10) ?
C22 N8 . 1.345(8) ?
C22 C23 . 1.380(10) ?
C23 C24 . 1.376(11) ?
C23 H23 . 0.9300 ?
C24 N9 . 1.352(9) ?
C24 H24 . 0.9300 ?
Mn1 N8 . 2.224(6) y
Mn1 N5 . 2.224(5) y
Mn1 N2 . 2.250(5) y
Mn1 N4 . 2.259(6) y
Mn1 N1 . 2.260(5) y
Mn1 N7 . 2.283(5) y
Mo1 O3 . 1.644(4) ?
Mo1 O13 . 1.880(5) ?
Mo1 O16 . 1.899(5) ?
Mo1 O17 . 1.911(5) ?
Mo1 O4 . 1.960(5) ?
Mo1 O19A . 2.488(6) ?
Mo1 O19B . 2.517(6) ?
Mo2 O15 . 1.660(4) ?
Mo2 O16 7 1.860(5) ?
Mo2 O11 . 1.903(5) ?
Mo2 O12 . 1.936(5) ?
Mo2 O14 . 1.944(4) ?
Mo2 O19B 7 2.471(7) ?
Mo2 O21B . 2.478(7) ?
Mo3 O10 . 1.658(4) ?
Mo3 O1 . 1.841(4) ?
Mo3 O7 . 1.889(4) ?
Mo3 O13 7 1.895(5) ?
Mo3 O9 . 1.971(5) ?
Mo3 O19A 7 2.443(7) ?
Mo3 O21A . 2.510(6) ?
Mo4 O8 . 1.662(4) ?
Mo4 O6 . 1.852(4) ?
Mo4 O11 . 1.882(5) ?
Mo4 O5 . 1.906(5) ?
Mo4 O1 . 1.954(4) ?
Mo4 O21B . 2.455(7) ?
Mo4 O21A . 2.498(7) ?
Mo5 O18 . 1.647(4) ?
Mo5 O4 . 1.857(4) ?
Mo5 O5 . 1.900(5) ?
Mo5 O12 7 1.924(5) ?
Mo5 O7 . 1.943(4) ?
Mo5 O19B . 2.461(7) ?
Mo5 O21A . 2.506(7) ?
Mo6 O2 . 1.666(4) ?
Mo6 O9 7 1.834(5) ?
Mo6 O14 . 1.852(5) ?
Mo6 O17 . 1.928(5) ?
Mo6 O6 . 1.967(5) ?
Mo6 O19A . 2.449(6) ?
Mo6 O21B . 2.506(6) ?
N2 N3 . 1.346(7) ?
N3 H3A . 0.8600 ?
N5 N6 . 1.354(8) ?
N6 H6 . 0.8600 ?
N8 N9 . 1.331(8) ?
N9 H9A . 0.8600 ?
O9 Mo6 7 1.834(5) ?
O12 Mo5 7 1.924(5) ?
O13 Mo3 7 1.895(5) ?
O16 Mo2 7 1.860(5) ?
O19A P1 . 1.562(6) ?
O19A O21A 7 1.752(9) ?
O19A Mo3 7 2.443(7) ?
O21A P1 . 1.495(7) ?
O21A O21B . 1.693(9) ?
O21A O19B . 1.723(9) ?
O21A O19A 7 1.752(9) ?
O19B P1 . 1.531(6) ?
O19B O21B 7 1.764(9) ?
O19B Mo2 7 2.471(7) ?
O21B P1 . 1.519(7) ?
O21B O19B 7 1.764(9) ?
P1 O21A 7 1.495(7) y
P1 O21B 7 1.519(7) y
P1 O19B 7 1.531(6) y
P1 O19A 7 1.562(6) y

loop_
_geom_hbond_atom_site_label_D
_geom_hbond_atom_site_label_H
_geom_hbond_atom_site_label_A
_geom_hbond_site_symmetry_A
_geom_hbond_distance_DH
_geom_hbond_distance_HA
_geom_hbond_distance_DA
_geom_hbond_angle_DHA
N9 H9A O1W . 0.86 1.96 2.786(9) 159.9
N6 H6 O2W . 0.86 2.10 2.951(13) 171.2
N3 H3A O17 4 0.86 1.97 2.814(7) 165.0
